data_4067917
loop_
_publ_author_name
'Matt, Benjamin'
'Moussa, Jamal'
'Chamoreau, Lise-Marie'
'Afonso, Carlos'
'Proust, Anna'
'Amouri, Hani'
'Izzet, Guillaume'

_publ_section_title
;
 Elegant Approach to the Synthesis of a Unique Heteroleptic Cyclometalated
 Iridium(III)-Polyoxometalate Conjugate
;
_journal_issue 1
_journal_name_full Organometallics
_journal_page_first 35
_journal_paper_doi 10.1021/om200910p
_journal_volume 31
_journal_year 2012
_chemical_formula_moiety 'C33 H28 Ir N3 O2 Si, 0.5 (C4 H10 O), 0.5 (C3 H6 O)'
_chemical_formula_sum 'C36.5 H36 Ir N3 O3 Si'
_chemical_formula_weight 784.97
_chemical_name_systematic
;
 ?
;
_space_group_IT_number 2
_symmetry_cell_setting triclinic
_symmetry_Int_Tables_number 2
_symmetry_space_group_name_Hall '-P 1'
_symmetry_space_group_name_H-M 'P -1'
_atom_sites_solution_hydrogens geom
_atom_sites_solution_primary direct
_atom_sites_solution_secondary difmap
_audit_creation_method SHELXL-97
_cell_angle_alpha 94.7370(10)
_cell_angle_beta 93.0460(10)
_cell_angle_gamma 104.7840(10)
_cell_formula_units_Z 2
_cell_length_a 10.4581(3)
_cell_length_b 12.0415(3)
_cell_length_c 13.7808(3)
_cell_measurement_reflns_used 9918
_cell_measurement_temperature 200(2)
_cell_measurement_theta_max 30.1
_cell_measurement_theta_min 2.3
_cell_volume 1667.28(7)
_computing_cell_refinement 'Bruker SAINT'
_computing_data_collection 'Bruker APEX2'
_computing_data_reduction 'Bruker SAINT'
_computing_molecular_graphics 'DIAMOND. Crystal Impact GbR, Bonn, Germany'
_computing_publication_material 'WinGX publication routines (Farrugia, 1999)'
_computing_structure_refinement 'SHELXL-97 (Sheldrick, 2008)'
_computing_structure_solution 'SIR92 (Giacovazzo et al, 1993)'
_diffrn_ambient_temperature 200(2)
_diffrn_measured_fraction_theta_full 0.992
_diffrn_measured_fraction_theta_max 0.992
_diffrn_measurement_device_type 'Bruker APEX-II CCD'
_diffrn_measurement_method '\f and \w scans'
_diffrn_radiation_monochromator graphite
_diffrn_radiation_source 'fine-focus sealed tube'
_diffrn_radiation_type MoK\a
_diffrn_radiation_wavelength 0.71073
_diffrn_reflns_av_R_equivalents 0.0165
_diffrn_reflns_av_sigmaI/netI 0.0162
_diffrn_reflns_limit_h_max 14
_diffrn_reflns_limit_h_min -14
_diffrn_reflns_limit_k_max 16
_diffrn_reflns_limit_k_min -16
_diffrn_reflns_limit_l_max 19
_diffrn_reflns_limit_l_min -19
_diffrn_reflns_number 34796
_diffrn_reflns_theta_full 30.10
_diffrn_reflns_theta_max 30.10
_diffrn_reflns_theta_min 2.41
_diffrn_standards_number 0
_exptl_absorpt_coefficient_mu 4.080
_exptl_absorpt_correction_T_max 0.746
_exptl_absorpt_correction_T_min 0.671
_exptl_absorpt_correction_type multi-scan
_exptl_absorpt_process_details
; 
SADABS, Bruker AXS Inc., Madison, 
Wisconsin, USA. 
;
_exptl_crystal_colour orange
_exptl_crystal_density_diffrn 1.564
_exptl_crystal_density_method 'not measured'
_exptl_crystal_description block
_exptl_crystal_F_000 782
_exptl_crystal_size_max 0.19
_exptl_crystal_size_mid 0.15
_exptl_crystal_size_min 0.08
_refine_diff_density_max 1.719
_refine_diff_density_min -0.761
_refine_diff_density_rms 0.075
_refine_ls_extinction_method none
_refine_ls_goodness_of_fit_ref 1.090
_refine_ls_hydrogen_treatment constr
_refine_ls_matrix_type full
_refine_ls_number_parameters 403
_refine_ls_number_reflns 9744
_refine_ls_number_restraints 3
_refine_ls_restrained_S_all 1.091
_refine_ls_R_factor_all 0.0211
_refine_ls_R_factor_gt 0.0179
_refine_ls_shift/su_max 0.004
_refine_ls_shift/su_mean 0.000
_refine_ls_structure_factor_coef Fsqd
_refine_ls_weighting_details 'calc w=1/[\s^2^(Fo^2^)+(0.0176P)^2^+1.1413P] where P=(Fo^2^+2Fc^2^)/3'
_refine_ls_weighting_scheme calc
_refine_ls_wR_factor_gt 0.0416
_refine_ls_wR_factor_ref 0.0431
_reflns_number_gt 9077
_reflns_number_total 9744
_reflns_threshold_expression >2\s(I)
_cod_data_source_file om200910p_si_002.cif
_cod_data_source_block jm11_23_0m
_cod_original_formula_sum 'C36.50 H36 Ir N3 O3 Si'
_cod_database_code 4067917

loop_
_symmetry_equiv_pos_as_xyz
'x, y, z'
'-x, -y, -z'

loop_
_atom_site_label
_atom_site_type_symbol
_atom_site_fract_x
_atom_site_fract_y
_atom_site_fract_z
_atom_site_U_iso_or_equiv
_atom_site_adp_type
_atom_site_occupancy
_atom_site_symmetry_multiplicity
_atom_site_calc_flag
_atom_site_refinement_flags
_atom_site_disorder_assembly
_atom_site_disorder_group
Ir1 Ir 0.979052(7) 0.323604(6) 0.672545(5) 0.02249(2) Uani 1 1 d . . .
Si1 Si 1.40683(7) 0.28730(6) 1.18832(4) 0.03916(14) Uani 1 1 d . . .
O1 O 1.10357(14) 0.33872(12) 0.55226(9) 0.0280(3) Uani 1 1 d . . .
O2 O 1.31138(15) 0.35398(15) 0.51398(10) 0.0396(4) Uani 1 1 d . . .
N1 N 1.17176(16) 0.33792(14) 0.74204(10) 0.0255(3) Uani 1 1 d . . .
N2 N 1.01328(15) 0.49683(13) 0.70467(11) 0.0232(3) Uani 1 1 d . . .
N3 N 0.93175(18) 0.14906(14) 0.63914(12) 0.0308(3) Uani 1 1 d . . .
C1 C 1.22609(19) 0.34761(16) 0.57269(13) 0.0270(4) Uani 1 1 d . . .
C2 C 1.26889(19) 0.34853(16) 0.68027(13) 0.0270(4) Uani 1 1 d . . .
C3 C 1.3984(2) 0.3564(2) 0.71218(15) 0.0362(4) Uani 1 1 d . . .
H3 H 1.4650 0.3636 0.6671 0.043 Uiso 1 1 calc R . .
C4 C 1.4304(2) 0.3536(2) 0.81066(15) 0.0396(5) Uani 1 1 d . . .
H4 H 1.5192 0.3594 0.8340 0.048 Uiso 1 1 calc R . .
C5 C 1.3305(2) 0.34202(19) 0.87490(14) 0.0339(4) Uani 1 1 d . . .
C6 C 1.2024(2) 0.33513(18) 0.83734(13) 0.0304(4) Uani 1 1 d . . .
H6 H 1.1340 0.3282 0.8809 0.036 Uiso 1 1 calc R . .
C7 C 1.3556(2) 0.3318(2) 0.97711(15) 0.0387(5) Uani 1 1 d . . .
C8 C 1.3747(2) 0.3174(2) 1.06105(16) 0.0420(5) Uani 1 1 d . . .
C9 C 1.3295(3) 0.3747(3) 1.27157(18) 0.0517(6) Uani 1 1 d . . .
H9A H 1.3484 0.4538 1.2531 0.078 Uiso 1 1 calc R . .
H9B H 1.3658 0.3756 1.3388 0.078 Uiso 1 1 calc R . .
H9C H 1.2334 0.3411 1.2670 0.078 Uiso 1 1 calc R . .
C10 C 1.3329(4) 0.1310(3) 1.1948(2) 0.0726(9) Uani 1 1 d . . .
H10A H 1.2363 0.1136 1.1826 0.109 Uiso 1 1 calc R . .
H10B H 1.3549 0.1105 1.2598 0.109 Uiso 1 1 calc R . .
H10C H 1.3685 0.0863 1.1454 0.109 Uiso 1 1 calc R . .
C11 C 1.5896(3) 0.3243(3) 1.21376(18) 0.0569(7) Uani 1 1 d . . .
H11A H 1.6261 0.2708 1.1732 0.085 Uiso 1 1 calc R . .
H11B H 1.6110 0.3181 1.2829 0.085 Uiso 1 1 calc R . .
H11C H 1.6282 0.4034 1.1986 0.085 Uiso 1 1 calc R . .
C12 C 1.0729(2) 0.57579(17) 0.64667(15) 0.0306(4) Uani 1 1 d . . .
H12 H 1.0954 0.5504 0.5843 0.037 Uiso 1 1 calc R . .
C13 C 1.1023(2) 0.69232(18) 0.67497(18) 0.0396(5) Uani 1 1 d . . .
H13 H 1.1428 0.7467 0.6322 0.048 Uiso 1 1 calc R . .
C14 C 1.0722(3) 0.72895(19) 0.76620(19) 0.0445(5) Uani 1 1 d . . .
H14 H 1.0957 0.8088 0.7885 0.053 Uiso 1 1 calc R . .
C15 C 1.0076(2) 0.64852(19) 0.82503(16) 0.0403(5) Uani 1 1 d . . .
H15 H 0.9854 0.6730 0.8877 0.048 Uiso 1 1 calc R . .
C16 C 0.9750(2) 0.53149(17) 0.79244(13) 0.0285(4) Uani 1 1 d . . .
C17 C 0.8987(2) 0.43619(18) 0.84204(13) 0.0299(4) Uani 1 1 d . . .
C18 C 0.8396(3) 0.4527(2) 0.92870(16) 0.0438(5) Uani 1 1 d . . .
H18 H 0.8513 0.5284 0.9598 0.053 Uiso 1 1 calc R . .
C19 C 0.7642(3) 0.3588(3) 0.96893(18) 0.0554(7) Uani 1 1 d . . .
H19 H 0.7236 0.3693 1.0278 0.066 Uiso 1 1 calc R . .
C20 C 0.7484(3) 0.2500(3) 0.9232(2) 0.0559(7) Uani 1 1 d . . .
H20 H 0.6966 0.1855 0.9511 0.067 Uiso 1 1 calc R . .
C21 C 0.8064(2) 0.2320(2) 0.83698(17) 0.0427(5) Uani 1 1 d . . .
H21 H 0.7940 0.1557 0.8072 0.051 Uiso 1 1 calc R . .
C22 C 0.88280(19) 0.32471(17) 0.79348(13) 0.0281(4) Uani 1 1 d . . .
C23 C 1.0069(3) 0.08011(19) 0.66683(18) 0.0434(5) Uani 1 1 d . . .
H23 H 1.0863 0.1130 0.7072 0.052 Uiso 1 1 calc R . .
C24 C 0.9724(3) -0.0370(2) 0.6384(2) 0.0536(7) Uani 1 1 d . . .
H24 H 1.0280 -0.0836 0.6584 0.064 Uiso 1 1 calc R . .
C25 C 0.8570(3) -0.0856(2) 0.58099(19) 0.0554(7) Uani 1 1 d . . .
H25 H 0.8311 -0.1662 0.5615 0.066 Uiso 1 1 calc R . .
C26 C 0.7798(3) -0.01579(19) 0.55229(18) 0.0482(6) Uani 1 1 d . . .
H26 H 0.6999 -0.0482 0.5123 0.058 Uiso 1 1 calc R . .
C27 C 0.8176(2) 0.10252(17) 0.58142(14) 0.0341(4) Uani 1 1 d . . .
C28 C 0.7459(2) 0.18641(18) 0.55571(14) 0.0333(4) Uani 1 1 d . . .
C29 C 0.6251(2) 0.1584(2) 0.49834(17) 0.0444(5) Uani 1 1 d . . .
H29 H 0.5848 0.0803 0.4742 0.053 Uiso 1 1 calc R . .
C30 C 0.5645(2) 0.2433(2) 0.47677(17) 0.0456(6) Uani 1 1 d . . .
H30 H 0.4822 0.2239 0.4385 0.055 Uiso 1 1 calc R . .
C31 C 0.6240(2) 0.3570(2) 0.51112(16) 0.0379(5) Uani 1 1 d . . .
H31 H 0.5829 0.4158 0.4956 0.045 Uiso 1 1 calc R . .
C32 C 0.74299(19) 0.38578(18) 0.56797(14) 0.0299(4) Uani 1 1 d . . .
H32 H 0.7822 0.4644 0.5908 0.036 Uiso 1 1 calc R . .
C33 C 0.80734(19) 0.30189(16) 0.59276(13) 0.0267(3) Uani 1 1 d . . .
O3 O 1.2098(6) 0.0245(5) 0.8486(5) 0.0901(16) Uiso 0.50 1 d P A 1
C34 C 1.0493(16) 0.0183(14) 0.9502(11) 0.180(6) Uiso 0.50 1 d P A 1
H34A H 1.0337 0.0161 1.0195 0.270 Uiso 0.50 1 calc PR A 1
H34B H 0.9915 -0.0507 0.9128 0.270 Uiso 0.50 1 calc PR A 1
H34C H 1.0299 0.0874 0.9269 0.270 Uiso 0.50 1 calc PR A 1
C35 C 1.1722(9) 0.0209(8) 0.9386(6) 0.087(2) Uiso 0.50 1 d P A 1
H35A H 1.1903 -0.0483 0.9645 0.104 Uiso 0.50 1 calc PR A 1
H35B H 1.2287 0.0892 0.9791 0.104 Uiso 0.50 1 calc PR A 1
C36 C 1.3276(10) 0.0299(9) 0.8416(7) 0.089(2) Uiso 0.50 1 d PD A 1
H36A H 1.3501 -0.0338 0.8740 0.107 Uiso 0.50 1 calc PR A 1
H36B H 1.3817 0.1037 0.8760 0.107 Uiso 0.50 1 calc PR A 1
C37 C 1.3643(10) 0.0215(9) 0.7295(7) 0.096(3) Uiso 0.50 1 d PD A 1
H37A H 1.3545 -0.0595 0.7059 0.144 Uiso 0.50 1 calc PR A 1
H37B H 1.4561 0.0658 0.7252 0.144 Uiso 0.50 1 calc PR A 1
H37C H 1.3045 0.0531 0.6894 0.144 Uiso 0.50 1 calc PR A 1
O4 O 1.2513(9) 0.0232(7) 0.7842(7) 0.136(3) Uiso 0.50 1 d P B 2
C38 C 1.3766(11) 0.0397(9) 0.7989(8) 0.099(3) Uiso 0.50 1 d PD B 2
C39 C 1.4580(11) 0.0703(11) 0.7235(8) 0.109(3) Uiso 0.50 1 d PD B 2
H39A H 1.4922 0.0049 0.7007 0.164 Uiso 0.50 1 calc PR B 2
H39B H 1.5323 0.1364 0.7473 0.164 Uiso 0.50 1 calc PR B 2
H39C H 1.4068 0.0909 0.6694 0.164 Uiso 0.50 1 calc PR B 2
C40 C 1.3841(16) 0.0268(13) 0.9038(10) 0.163(5) Uiso 0.50 1 d PD B 2
H40A H 1.2947 0.0106 0.9267 0.245 Uiso 0.50 1 calc PR B 2
H40B H 1.4394 0.0984 0.9392 0.245 Uiso 0.50 1 calc PR B 2
H40C H 1.4232 -0.0371 0.9155 0.245 Uiso 0.50 1 calc PR B 2

loop_
_atom_site_aniso_label
_atom_site_aniso_U_11
_atom_site_aniso_U_22
_atom_site_aniso_U_33
_atom_site_aniso_U_23
_atom_site_aniso_U_13
_atom_site_aniso_U_12
Ir1 0.02474(4) 0.02354(3) 0.01954(3) 0.00221(2) 0.00170(2) 0.00694(2)
Si1 0.0392(3) 0.0590(4) 0.0225(2) 0.0092(2) -0.0001(2) 0.0175(3)
O1 0.0302(7) 0.0351(7) 0.0197(6) 0.0016(5) 0.0008(5) 0.0111(6)
O2 0.0344(8) 0.0635(10) 0.0235(6) 0.0072(6) 0.0071(6) 0.0158(7)
N1 0.0290(8) 0.0305(8) 0.0190(6) 0.0021(5) 0.0007(6) 0.0116(6)
N2 0.0220(7) 0.0257(7) 0.0221(7) 0.0024(5) -0.0013(5) 0.0070(6)
N3 0.0410(10) 0.0257(7) 0.0265(7) 0.0030(6) 0.0048(7) 0.0096(7)
C1 0.0311(9) 0.0302(9) 0.0208(8) 0.0026(6) 0.0021(7) 0.0100(7)
C2 0.0295(9) 0.0310(9) 0.0215(8) 0.0031(7) 0.0014(7) 0.0097(7)
C3 0.0293(10) 0.0542(13) 0.0272(9) 0.0060(9) 0.0024(8) 0.0140(9)
C4 0.0314(11) 0.0598(14) 0.0298(10) 0.0064(9) -0.0034(8) 0.0161(10)
C5 0.0390(11) 0.0424(11) 0.0227(8) 0.0038(8) -0.0024(8) 0.0156(9)
C6 0.0362(10) 0.0384(10) 0.0195(8) 0.0032(7) 0.0024(7) 0.0151(8)
C7 0.0390(12) 0.0527(13) 0.0276(9) 0.0041(9) -0.0028(8) 0.0192(10)
C8 0.0436(13) 0.0582(14) 0.0275(10) 0.0050(9) -0.0028(9) 0.0197(11)
C9 0.0492(15) 0.0782(19) 0.0338(11) 0.0073(11) 0.0063(10) 0.0263(13)
C10 0.097(3) 0.0652(19) 0.0522(17) 0.0164(14) 0.0062(17) 0.0114(18)
C11 0.0438(14) 0.100(2) 0.0346(12) 0.0178(13) 0.0029(10) 0.0302(15)
C12 0.0304(10) 0.0302(9) 0.0312(9) 0.0071(7) 0.0017(7) 0.0064(7)
C13 0.0391(12) 0.0289(10) 0.0495(12) 0.0114(9) -0.0022(10) 0.0051(9)
C14 0.0535(14) 0.0249(9) 0.0525(13) -0.0025(9) -0.0078(11) 0.0100(9)
C15 0.0505(14) 0.0352(10) 0.0363(11) -0.0065(8) -0.0025(10) 0.0176(10)
C16 0.0299(9) 0.0328(9) 0.0246(8) 0.0002(7) -0.0015(7) 0.0131(8)
C17 0.0307(10) 0.0395(10) 0.0225(8) 0.0034(7) 0.0026(7) 0.0142(8)
C18 0.0506(14) 0.0590(14) 0.0270(10) 0.0011(9) 0.0096(9) 0.0235(12)
C19 0.0562(16) 0.085(2) 0.0327(11) 0.0152(12) 0.0210(11) 0.0263(15)
C20 0.0547(16) 0.0689(18) 0.0467(14) 0.0259(13) 0.0233(12) 0.0109(13)
C21 0.0455(13) 0.0430(12) 0.0395(11) 0.0146(9) 0.0118(10) 0.0066(10)
C22 0.0279(9) 0.0351(9) 0.0237(8) 0.0072(7) 0.0027(7) 0.0109(8)
C23 0.0581(15) 0.0314(10) 0.0450(12) 0.0058(9) 0.0031(11) 0.0193(10)
C24 0.083(2) 0.0332(12) 0.0529(14) 0.0077(10) 0.0106(14) 0.0276(13)
C25 0.095(2) 0.0254(10) 0.0431(13) -0.0002(9) 0.0129(14) 0.0098(12)
C26 0.0674(17) 0.0287(10) 0.0398(12) -0.0002(9) 0.0041(11) -0.0019(10)
C27 0.0439(12) 0.0266(9) 0.0279(9) 0.0016(7) 0.0061(8) 0.0018(8)
C28 0.0352(11) 0.0320(10) 0.0278(9) 0.0039(7) 0.0032(8) -0.0008(8)
C29 0.0374(12) 0.0433(12) 0.0406(12) 0.0023(9) -0.0039(9) -0.0089(10)
C30 0.0290(11) 0.0621(15) 0.0389(11) 0.0095(11) -0.0048(9) -0.0001(10)
C31 0.0266(10) 0.0553(13) 0.0339(10) 0.0115(9) 0.0037(8) 0.0119(9)
C32 0.0258(9) 0.0378(10) 0.0268(8) 0.0041(7) 0.0045(7) 0.0089(8)
C33 0.0257(9) 0.0323(9) 0.0205(7) 0.0025(6) 0.0034(6) 0.0046(7)

loop_
_atom_type_symbol
_atom_type_description
_atom_type_scat_dispersion_real
_atom_type_scat_dispersion_imag
_atom_type_scat_source
C C 0.0033 0.0016 'International Tables Vol C Tables 4.2.6.8 and 6.1.1.4'
H H 0.0000 0.0000 'International Tables Vol C Tables 4.2.6.8 and 6.1.1.4'
N N 0.0061 0.0033 'International Tables Vol C Tables 4.2.6.8 and 6.1.1.4'
O O 0.0106 0.0060 'International Tables Vol C Tables 4.2.6.8 and 6.1.1.4'
Si Si 0.0817 0.0704 'International Tables Vol C Tables 4.2.6.8 and 6.1.1.4'
Ir Ir -1.4442 7.9887 'International Tables Vol C Tables 4.2.6.8 and 6.1.1.4'

loop_
_geom_angle_atom_site_label_1
_geom_angle_atom_site_label_2
_geom_angle_atom_site_label_3
_geom_angle
C22 Ir1 C33 89.31(7)
C22 Ir1 N2 80.84(7)
C33 Ir1 N2 96.12(7)
C22 Ir1 N3 97.44(7)
C33 Ir1 N3 80.49(8)
N2 Ir1 N3 176.25(6)
C22 Ir1 N1 97.33(7)
C33 Ir1 N1 172.84(6)
N2 Ir1 N1 87.63(6)
N3 Ir1 N1 95.91(7)
C22 Ir1 O1 172.67(7)
C33 Ir1 O1 96.59(6)
N2 Ir1 O1 94.17(6)
N3 Ir1 O1 87.84(6)
N1 Ir1 O1 77.01(5)
C9 Si1 C8 109.33(12)
C9 Si1 C10 110.73(16)
C8 Si1 C10 107.21(14)
C9 Si1 C11 111.75(14)
C8 Si1 C11 106.85(12)
C10 Si1 C11 110.79(17)
C1 O1 Ir1 116.68(11)
C6 N1 C2 118.80(17)
C6 N1 Ir1 126.97(13)
C2 N1 Ir1 114.21(12)
C12 N2 C16 119.96(16)
C12 N2 Ir1 124.26(13)
C16 N2 Ir1 115.75(12)
C23 N3 C27 119.33(19)
C23 N3 Ir1 124.72(16)
C27 N3 Ir1 115.90(14)
O2 C1 O1 126.11(17)
O2 C1 C2 117.71(17)
O1 C1 C2 116.17(16)
N1 C2 C3 121.99(17)
N1 C2 C1 115.92(16)
C3 C2 C1 122.06(17)
C2 C3 C4 119.31(19)
C2 C3 H3 120.3
C4 C3 H3 120.3
C3 C4 C5 119.0(2)
C3 C4 H4 120.5
C5 C4 H4 120.5
C6 C5 C4 118.30(18)
C6 C5 C7 119.83(19)
C4 C5 C7 121.8(2)
N1 C6 C5 122.53(18)
N1 C6 H6 118.7
C5 C6 H6 118.7
C8 C7 C5 176.7(3)
C7 C8 Si1 176.7(2)
Si1 C9 H9A 109.5
Si1 C9 H9B 109.5
H9A C9 H9B 109.5
Si1 C9 H9C 109.5
H9A C9 H9C 109.5
H9B C9 H9C 109.5
Si1 C10 H10A 109.5
Si1 C10 H10B 109.5
H10A C10 H10B 109.5
Si1 C10 H10C 109.5
H10A C10 H10C 109.5
H10B C10 H10C 109.5
Si1 C11 H11A 109.5
Si1 C11 H11B 109.5
H11A C11 H11B 109.5
Si1 C11 H11C 109.5
H11A C11 H11C 109.5
H11B C11 H11C 109.5
N2 C12 C13 121.94(19)
N2 C12 H12 119.0
C13 C12 H12 119.0
C12 C13 C14 118.9(2)
C12 C13 H13 120.5
C14 C13 H13 120.5
C13 C14 C15 119.4(2)
C13 C14 H14 120.3
C15 C14 H14 120.3
C14 C15 C16 120.0(2)
C14 C15 H15 120.0
C16 C15 H15 120.0
N2 C16 C15 119.54(19)
N2 C16 C17 113.44(16)
C15 C16 C17 127.01(18)
C18 C17 C22 121.6(2)
C18 C17 C16 123.1(2)
C22 C17 C16 115.26(16)
C19 C18 C17 119.8(2)
C19 C18 H18 120.1
C17 C18 H18 120.1
C20 C19 C18 119.5(2)
C20 C19 H19 120.3
C18 C19 H19 120.3
C19 C20 C21 121.5(2)
C19 C20 H20 119.2
C21 C20 H20 119.2
C20 C21 C22 120.9(2)
C20 C21 H21 119.5
C22 C21 H21 119.5
C21 C22 C17 116.77(18)
C21 C22 Ir1 129.24(16)
C17 C22 Ir1 113.96(14)
N3 C23 C24 122.1(3)
N3 C23 H23 119.0
C24 C23 H23 119.0
C25 C24 C23 119.4(2)
C25 C24 H24 120.3
C23 C24 H24 120.3
C26 C25 C24 118.9(2)
C26 C25 H25 120.6
C24 C25 H25 120.6
C25 C26 C27 120.5(3)
C25 C26 H26 119.7
C27 C26 H26 119.7
N3 C27 C26 119.8(2)
N3 C27 C28 113.98(17)
C26 C27 C28 126.2(2)
C29 C28 C33 120.8(2)
C29 C28 C27 124.2(2)
C33 C28 C27 115.05(18)
C30 C29 C28 120.4(2)
C30 C29 H29 119.8
C28 C29 H29 119.8
C29 C30 C31 119.7(2)
C29 C30 H30 120.2
C31 C30 H30 120.2
C32 C31 C30 120.5(2)
C32 C31 H31 119.8
C30 C31 H31 119.8
C31 C32 C33 121.8(2)
C31 C32 H32 119.1
C33 C32 H32 119.1
C32 C33 C28 116.89(18)
C32 C33 Ir1 128.55(15)
C28 C33 Ir1 114.55(15)
C36 O3 C35 114.7(8)
C35 C34 H34A 109.5
C35 C34 H34B 109.5
H34A C34 H34B 109.5
C35 C34 H34C 109.5
H34A C34 H34C 109.5
H34B C34 H34C 109.5
C34 C35 O3 117.0(10)
C34 C35 H35A 108.0
O3 C35 H35A 108.0
C34 C35 H35B 108.0
O3 C35 H35B 108.0
H35A C35 H35B 107.3
O3 C36 C37 112.3(9)
O3 C36 H36A 109.1
C37 C36 H36A 109.1
O3 C36 H36B 109.1
C37 C36 H36B 109.1
H36A C36 H36B 107.9
O4 C38 C39 119.9(11)
O4 C38 C40 98.9(11)
C39 C38 C40 140.9(12)
C38 C39 H39A 109.5
C38 C39 H39B 109.5
H39A C39 H39B 109.5
C38 C39 H39C 109.5
H39A C39 H39C 109.5
H39B C39 H39C 109.5
C38 C40 H40A 109.5
C38 C40 H40B 109.5
H40A C40 H40B 109.5
C38 C40 H40C 109.5
H40A C40 H40C 109.5
H40B C40 H40C 109.5

loop_
_geom_bond_atom_site_label_1
_geom_bond_atom_site_label_2
_geom_bond_distance
Ir1 C22 1.9931(18)
Ir1 C33 2.0012(19)
Ir1 N2 2.0309(15)
Ir1 N3 2.0395(16)
Ir1 N1 2.1445(16)
Ir1 O1 2.1529(13)
Si1 C9 1.847(3)
Si1 C8 1.851(2)
Si1 C10 1.855(3)
Si1 C11 1.856(3)
O1 C1 1.272(2)
O2 C1 1.228(2)
N1 C6 1.341(2)
N1 C2 1.348(2)
N2 C12 1.345(2)
N2 C16 1.361(2)
N3 C23 1.344(3)
N3 C27 1.363(3)
C1 C2 1.524(2)
C2 C3 1.379(3)
C3 C4 1.386(3)
C3 H3 0.9500
C4 C5 1.393(3)
C4 H4 0.9500
C5 C6 1.389(3)
C5 C7 1.440(3)
C6 H6 0.9500
C7 C8 1.198(3)
C9 H9A 0.9800
C9 H9B 0.9800
C9 H9C 0.9800
C10 H10A 0.9800
C10 H10B 0.9800
C10 H10C 0.9800
C11 H11A 0.9800
C11 H11B 0.9800
C11 H11C 0.9800
C12 C13 1.376(3)
C12 H12 0.9500
C13 C14 1.377(3)
C13 H13 0.9500
C14 C15 1.381(3)
C14 H14 0.9500
C15 C16 1.392(3)
C15 H15 0.9500
C16 C17 1.463(3)
C17 C18 1.396(3)
C17 C22 1.415(3)
C18 C19 1.380(4)
C18 H18 0.9500
C19 C20 1.372(4)
C19 H19 0.9500
C20 C21 1.388(3)
C20 H20 0.9500
C21 C22 1.396(3)
C21 H21 0.9500
C23 C24 1.381(3)
C23 H23 0.9500
C24 C25 1.374(4)
C24 H24 0.9500
C25 C26 1.373(4)
C25 H25 0.9500
C26 C27 1.396(3)
C26 H26 0.9500
C27 C28 1.458(3)
C28 C29 1.403(3)
C28 C33 1.414(3)
C29 C30 1.377(4)
C29 H29 0.9500
C30 C31 1.384(4)
C30 H30 0.9500
C31 C32 1.383(3)
C31 H31 0.9500
C32 C33 1.403(3)
C32 H32 0.9500
O3 C36 1.226(11)
O3 C35 1.322(10)
C34 C35 1.296(15)
C34 H34A 0.9800
C34 H34B 0.9800
C34 H34C 0.9800
C35 H35A 0.9900
C35 H35B 0.9900
C36 C37 1.612(11)
C36 H36A 0.9900
C36 H36B 0.9900
C37 H37A 0.9800
C37 H37B 0.9800
C37 H37C 0.9800
O4 C38 1.277(13)
C38 C39 1.391(12)
C38 C40 1.466(13)
C39 H39A 0.9800
C39 H39B 0.9800
C39 H39C 0.9800
C40 H40A 0.9800
C40 H40B 0.9800
C40 H40C 0.9800
